data_7062328
loop_
_publ_author_name
'Tong, Jin'
'Zhao, Li-Rong'
'Zhang, Jin'
'Wang, Xia-Yan'
'Yu, Yan-Min'
'Yu, Shu-Yan'

_publ_section_title
;
 Heteroleptic copper(i) complexes bearing functionalized
 1H-pyrazole-bipyridine ligands: synthesis, photophysical properties,
 crystal structures, and applications in halogen sensing
;
_journal_issue 9
_journal_name_full 'New Journal of Chemistry'
_journal_page_first 4374
_journal_page_last 4385
_journal_paper_doi 10.1039/D2NJ05408F
_journal_volume 47
_journal_year 2023
_chemical_formula_moiety 'C13 H10 N4'
_chemical_formula_sum 'C13 H10 N4'
_chemical_formula_weight 222.25
_space_group_crystal_system orthorhombic
_space_group_IT_number 19
_space_group_name_Hall 'P 2ac 2ab'
_space_group_name_H-M_alt 'P 21 21 21'
_atom_sites_solution_hydrogens mixed
_audit_creation_date 2022-05-02
_audit_creation_method
;
Olex2 1.5
(compiled 2021.12.09 svn.r5202d8cf for OlexSys, GUI svn.r6439)
;
_audit_update_record
;
2023-01-08 deposited with the CCDC.	2023-01-13 downloaded from the CCDC.
;
_cell_angle_alpha 90
_cell_angle_beta 90
_cell_angle_gamma 90
_cell_formula_units_Z 4
_cell_length_a 5.4975(4)
_cell_length_b 5.8918(4)
_cell_length_c 32.289(3)
_cell_measurement_reflns_used 6523
_cell_measurement_temperature 193.00
_cell_measurement_theta_max 60.44
_cell_measurement_theta_min 2.38
_cell_volume 1045.85(14)
_computing_cell_refinement 'CrysAlisPro 1.171.39.32a (Rigaku OD, 2017)'
_computing_data_collection 'CrysAlisPro 1.171.39.32a (Rigaku OD, 2017)'
_computing_data_reduction 'CrysAlisPro 1.171.39.32a (Rigaku OD, 2017)'
_computing_molecular_graphics 'Olex2 1.5 (Dolomanov et al., 2009)'
_computing_publication_material 'Olex2 1.5 (Dolomanov et al., 2009)'
_computing_structure_refinement 'SHELXL 2018/3 (Sheldrick, 2015)'
_computing_structure_solution 'SHELXT 2018/2 (Sheldrick, 2018)'
_diffrn_ambient_temperature 193.00
_diffrn_measured_fraction_theta_full 0.989
_diffrn_measured_fraction_theta_max 0.979
_diffrn_measurement_device_type 'Bruker APEX-II CCD'
_diffrn_measurement_method '\f and \w scans'
_diffrn_radiation_type GaK\a
_diffrn_radiation_wavelength 1.34139
_diffrn_reflns_av_R_equivalents 0.0497
_diffrn_reflns_av_unetI/netI 0.0395
_diffrn_reflns_Laue_measured_fraction_full 0.989
_diffrn_reflns_Laue_measured_fraction_max 0.979
_diffrn_reflns_limit_h_max 6
_diffrn_reflns_limit_h_min -6
_diffrn_reflns_limit_k_max 7
_diffrn_reflns_limit_k_min -6
_diffrn_reflns_limit_l_max 40
_diffrn_reflns_limit_l_min -41
_diffrn_reflns_number 9102
_diffrn_reflns_point_group_measured_fraction_full 0.989
_diffrn_reflns_point_group_measured_fraction_max 0.975
_diffrn_reflns_theta_full 53.594
_diffrn_reflns_theta_max 60.558
_diffrn_reflns_theta_min 2.381
_exptl_absorpt_coefficient_mu 0.454
_exptl_absorpt_correction_type none
_exptl_crystal_colour colourless
_exptl_crystal_density_diffrn 1.412
_exptl_crystal_description block
_exptl_crystal_F_000 464
_exptl_crystal_size_max 0.22
_exptl_crystal_size_mid 0.20
_exptl_crystal_size_min 0.18
_refine_diff_density_max 0.171
_refine_diff_density_min -0.198
_refine_diff_density_rms 0.037
_refine_ls_abs_structure_details
;
 Flack x determined using 819 quotients [(I+)-(I-)]/[(I+)+(I-)]
 (Parsons, Flack and Wagner, Acta Cryst. B69 (2013) 249-259).
;
_refine_ls_abs_structure_Flack -0.3(3)
_refine_ls_extinction_method none
_refine_ls_goodness_of_fit_ref 1.067
_refine_ls_hydrogen_treatment mixed
_refine_ls_matrix_type full
_refine_ls_number_parameters 158
_refine_ls_number_reflns 2345
_refine_ls_number_restraints 0
_refine_ls_restrained_S_all 1.067
_refine_ls_R_factor_all 0.0423
_refine_ls_R_factor_gt 0.0386
_refine_ls_shift/su_max 0.000
_refine_ls_shift/su_mean 0.000
_refine_ls_structure_factor_coef Fsqd
_refine_ls_weighting_details 'w=1/[\s^2^(Fo^2^)+(0.0602P)^2^+0.1180P] where P=(Fo^2^+2Fc^2^)/3'
_refine_ls_weighting_scheme calc
_refine_ls_wR_factor_gt 0.1023
_refine_ls_wR_factor_ref 0.1048
_reflns_Friedel_coverage 0.649
_reflns_Friedel_fraction_full 0.989
_reflns_Friedel_fraction_max 0.970
_reflns_number_gt 2167
_reflns_number_total 2345
_reflns_threshold_expression 'I > 2\s(I)'
_cod_data_source_file d2nj05408f2.cif
_cod_data_source_block tj-1
_cod_original_cell_volume 1045.84(13)
_cod_database_code 7062328
_shelx_shelxl_version_number 2018/3
_shelx_space_group_comment
;
The symmetry employed for this shelxl refinement is uniquely defined
by the following loop, which should always be used as a source of
symmetry information in preference to the above space-group names.
They are only intended as comments.
;
_olex2_refinement_description
;
1. Fixed Uiso
 At 1.2 times of:
  All C(H) groups
2.a Aromatic/amide H refined with riding coordinates:
 C1(H1), C2(H2), C3(H3), C4(H4A), C7(H7), C8(H8), C10(H10), C12(H12), C13(H13)
;
_olex2_submission_special_instructions 'No special instructions were received'

loop_
_space_group_symop_operation_xyz
'x, y, z'
'-x+1/2, -y, z+1/2'
'-x, y+1/2, -z+1/2'
'x+1/2, -y+1/2, -z'

loop_
_atom_site_label
_atom_site_type_symbol
_atom_site_fract_x
_atom_site_fract_y
_atom_site_fract_z
_atom_site_U_iso_or_equiv
_atom_site_adp_type
_atom_site_occupancy
_atom_site_site_symmetry_order
_atom_site_calc_flag
_atom_site_refinement_flags_posn
_atom_site_refinement_flags_adp
_atom_site_refinement_flags_occupancy
_atom_site_disorder_assembly
_atom_site_disorder_group
N1 N 0.8694(3) 0.0097(3) 0.30008(5) 0.0326(4) Uani 1 1 d . . . . .
N2 N 0.5609(3) 0.2819(3) 0.38557(5) 0.0289(4) Uani 1 1 d . . . . .
N3 N 0.7356(3) 1.0513(3) 0.48944(5) 0.0297(4) Uani 1 1 d . . . . .
N4 N 0.9478(3) 1.1026(3) 0.47057(5) 0.0294(4) Uani 1 1 d . . . . .
C1 C 0.8385(4) -0.1662(3) 0.27419(6) 0.0352(5) Uani 1 1 d . . . . .
H1 H 0.958753 -0.191309 0.253556 0.042 Uiso 1 1 calc R U . . .
C2 C 0.6441(4) -0.3120(3) 0.27567(6) 0.0342(5) Uani 1 1 d . . . . .
H2 H 0.632141 -0.436414 0.257068 0.041 Uiso 1 1 calc R U . . .
C3 C 0.4661(4) -0.2725(4) 0.30505(6) 0.0353(5) Uani 1 1 d . . . . .
H3 H 0.327850 -0.368816 0.306779 0.042 Uiso 1 1 calc R U . . .
C4 C 0.4916(4) -0.0912(3) 0.33187(5) 0.0305(4) Uani 1 1 d . . . . .
H4A H 0.370283 -0.060474 0.352064 0.037 Uiso 1 1 calc R U . . .
C5 C 0.6957(4) 0.0447(3) 0.32896(5) 0.0252(4) Uani 1 1 d . . . . .
C6 C 0.7348(3) 0.2390(3) 0.35742(5) 0.0245(4) Uani 1 1 d . . . . .
C7 C 0.9436(4) 0.3692(3) 0.35485(6) 0.0289(4) Uani 1 1 d . . . . .
H7 H 1.065774 0.332991 0.335116 0.035 Uiso 1 1 calc R U . . .
C8 C 0.9734(4) 0.5516(3) 0.38106(6) 0.0296(4) Uani 1 1 d . . . . .
H8 H 1.115604 0.642687 0.379253 0.036 Uiso 1 1 calc R U . . .
C9 C 0.7948(3) 0.6024(3) 0.41020(5) 0.0238(4) Uani 1 1 d . . . . .
C10 C 0.5939(4) 0.4582(3) 0.41113(6) 0.0295(4) Uani 1 1 d . . . . .
H10 H 0.471853 0.487003 0.431291 0.035 Uiso 1 1 calc R U . . .
C11 C 0.8171(3) 0.7978(3) 0.43829(5) 0.0239(4) Uani 1 1 d . . . . .
C12 C 0.6559(4) 0.8671(3) 0.46955(5) 0.0268(4) Uani 1 1 d . . . . .
H12 H 0.507588 0.791829 0.475819 0.032 Uiso 1 1 calc R U . . .
C13 C 1.0024(4) 0.9560(3) 0.44014(5) 0.0280(4) Uani 1 1 d . . . . .
H13 H 1.142739 0.960239 0.423003 0.034 Uiso 1 1 calc R U . . .
H4 H 1.038(5) 1.236(5) 0.4805(7) 0.064(8) Uiso 1 1 d . . . . .

loop_
_atom_site_aniso_label
_atom_site_aniso_U_11
_atom_site_aniso_U_22
_atom_site_aniso_U_33
_atom_site_aniso_U_23
_atom_site_aniso_U_13
_atom_site_aniso_U_12
N1 0.0330(9) 0.0305(8) 0.0342(8) -0.0065(7) 0.0065(7) -0.0027(8)
N2 0.0268(9) 0.0293(9) 0.0307(7) -0.0036(6) 0.0025(7) -0.0040(7)
N3 0.0293(9) 0.0262(8) 0.0337(7) -0.0027(6) 0.0009(7) 0.0017(7)
N4 0.0300(9) 0.0254(8) 0.0328(7) -0.0048(6) -0.0011(7) -0.0032(7)
C1 0.0374(12) 0.0334(11) 0.0349(10) -0.0077(8) 0.0050(8) 0.0015(10)
C2 0.0431(13) 0.0251(10) 0.0343(10) -0.0062(7) -0.0053(8) 0.0022(9)
C3 0.0371(12) 0.0293(10) 0.0397(10) -0.0009(8) -0.0025(9) -0.0072(9)
C4 0.0310(11) 0.0296(10) 0.0311(8) -0.0013(8) 0.0034(8) -0.0055(8)
C5 0.0271(10) 0.0235(9) 0.0251(8) 0.0018(7) -0.0006(7) 0.0013(8)
C6 0.0257(9) 0.0226(8) 0.0253(8) 0.0017(7) 0.0002(7) -0.0010(7)
C7 0.0277(10) 0.0285(9) 0.0306(8) -0.0036(8) 0.0058(8) -0.0025(8)
C8 0.0264(10) 0.0288(10) 0.0336(9) -0.0031(7) 0.0039(8) -0.0061(8)
C9 0.0237(9) 0.0237(8) 0.0241(7) 0.0008(7) -0.0029(7) 0.0011(7)
C10 0.0278(10) 0.0299(10) 0.0307(8) -0.0036(7) 0.0034(8) -0.0024(8)
C11 0.0242(10) 0.0227(9) 0.0250(8) 0.0014(6) -0.0022(7) 0.0013(7)
C12 0.0250(9) 0.0251(9) 0.0302(8) -0.0012(7) -0.0007(7) 0.0012(8)
C13 0.0296(10) 0.0264(9) 0.0281(8) -0.0026(7) 0.0004(8) 0.0004(8)

loop_
_atom_type_symbol
_atom_type_description
_atom_type_scat_dispersion_real
_atom_type_scat_dispersion_imag
_atom_type_scat_source
C C 0.0137 0.0067 'International Tables Vol C Tables 4.2.6.8 and 6.1.1.4'
H H 0.0000 0.0000 'International Tables Vol C Tables 4.2.6.8 and 6.1.1.4'
N N 0.0241 0.0134 'International Tables Vol C Tables 4.2.6.8 and 6.1.1.4'

loop_
_geom_angle_atom_site_label_1
_geom_angle_atom_site_label_2
_geom_angle_atom_site_label_3
_geom_angle
_geom_angle_site_symmetry_1
_geom_angle_site_symmetry_3
_geom_angle_publ_flag
C1 N1 C5 117.29(18) . . ?
C10 N2 C6 117.85(17) . . ?
C12 N3 N4 104.40(16) . . ?
N3 N4 H4 117.9(15) . . ?
C13 N4 N3 112.28(16) . . ?
C13 N4 H4 129.8(16) . . ?
N1 C1 H1 118.0 . . ?
N1 C1 C2 124.06(19) . . ?
C2 C1 H1 118.0 . . ?
C1 C2 H2 121.0 . . ?
C1 C2 C3 118.03(18) . . ?
C3 C2 H2 121.0 . . ?
C2 C3 H3 120.4 . . ?
C4 C3 C2 119.2(2) . . ?
C4 C3 H3 120.4 . . ?
C3 C4 H4A 120.4 . . ?
C5 C4 C3 119.18(18) . . ?
C5 C4 H4A 120.4 . . ?
N1 C5 C4 122.19(17) . . ?
N1 C5 C6 116.29(16) . . ?
C4 C5 C6 121.52(16) . . ?
N2 C6 C5 117.48(16) . . ?
N2 C6 C7 121.79(16) . . ?
C7 C6 C5 120.73(16) . . ?
C6 C7 H7 120.2 . . ?
C8 C7 C6 119.63(17) . . ?
C8 C7 H7 120.2 . . ?
C7 C8 H8 120.0 . . ?
C7 C8 C9 119.92(18) . . ?
C9 C8 H8 120.0 . . ?
C8 C9 C10 116.25(17) . . ?
C8 C9 C11 121.74(17) . . ?
C10 C9 C11 122.00(16) . . ?
N2 C10 C9 124.53(17) . . ?
N2 C10 H10 117.7 . . ?
C9 C10 H10 117.7 . . ?
C12 C11 C9 128.21(17) . . ?
C13 C11 C9 128.03(16) . . ?
C13 C11 C12 103.76(16) . . ?
N3 C12 C11 112.04(18) . . ?
N3 C12 H12 124.0 . . ?
C11 C12 H12 124.0 . . ?
N4 C13 C11 107.52(17) . . ?
N4 C13 H13 126.2 . . ?
C11 C13 H13 126.2 . . ?

loop_
_geom_bond_atom_site_label_1
_geom_bond_atom_site_label_2
_geom_bond_distance
_geom_bond_site_symmetry_2
_geom_bond_publ_flag
N1 C1 1.342(2) . ?
N1 C5 1.351(2) . ?
N2 C6 1.343(2) . ?
N2 C10 1.339(2) . ?
N3 N4 1.350(2) . ?
N3 C12 1.335(2) . ?
N4 C13 1.342(2) . ?
N4 H4 0.98(3) . ?
C1 H1 0.9500 . ?
C1 C2 1.372(3) . ?
C2 H2 0.9500 . ?
C2 C3 1.383(3) . ?
C3 H3 0.9500 . ?
C3 C4 1.382(3) . ?
C4 H4A 0.9500 . ?
C4 C5 1.382(3) . ?
C5 C6 1.484(2) . ?
C6 C7 1.383(3) . ?
C7 H7 0.9500 . ?
C7 C8 1.378(3) . ?
C8 H8 0.9500 . ?
C8 C9 1.393(3) . ?
C9 C10 1.394(3) . ?
C9 C11 1.471(2) . ?
C10 H10 0.9500 . ?
C11 C12 1.404(2) . ?
C11 C13 1.382(3) . ?
C12 H12 0.9500 . ?
C13 H13 0.9500 . ?

loop_
_geom_torsion_atom_site_label_1
_geom_torsion_atom_site_label_2
_geom_torsion_atom_site_label_3
_geom_torsion_atom_site_label_4
_geom_torsion
_geom_torsion_site_symmetry_1
_geom_torsion_site_symmetry_2
_geom_torsion_site_symmetry_3
_geom_torsion_site_symmetry_4
_geom_torsion_publ_flag
N1 C1 C2 C3 1.5(3) . . . . ?
N1 C5 C6 N2 177.91(16) . . . . ?
N1 C5 C6 C7 -2.3(2) . . . . ?
N2 C6 C7 C8 -1.6(3) . . . . ?
N3 N4 C13 C11 0.1(2) . . . . ?
N4 N3 C12 C11 0.7(2) . . . . ?
C1 N1 C5 C4 -0.9(3) . . . . ?
C1 N1 C5 C6 179.54(17) . . . . ?
C1 C2 C3 C4 -0.8(3) . . . . ?
C2 C3 C4 C5 -0.7(3) . . . . ?
C3 C4 C5 N1 1.5(3) . . . . ?
C3 C4 C5 C6 -178.88(18) . . . . ?
C4 C5 C6 N2 -1.7(3) . . . . ?
C4 C5 C6 C7 178.09(18) . . . . ?
C5 N1 C1 C2 -0.7(3) . . . . ?
C5 C6 C7 C8 178.65(17) . . . . ?
C6 N2 C10 C9 0.9(3) . . . . ?
C6 C7 C8 C9 0.7(3) . . . . ?
C7 C8 C9 C10 0.9(3) . . . . ?
C7 C8 C9 C11 -178.92(17) . . . . ?
C8 C9 C10 N2 -1.7(3) . . . . ?
C8 C9 C11 C12 -178.57(18) . . . . ?
C8 C9 C11 C13 1.2(3) . . . . ?
C9 C11 C12 N3 179.21(16) . . . . ?
C9 C11 C13 N4 -179.56(16) . . . . ?
C10 N2 C6 C5 -179.42(16) . . . . ?
C10 N2 C6 C7 0.8(3) . . . . ?
C10 C9 C11 C12 1.6(3) . . . . ?
C10 C9 C11 C13 -178.56(18) . . . . ?
C11 C9 C10 N2 178.06(17) . . . . ?
C12 N3 N4 C13 -0.5(2) . . . . ?
C12 C11 C13 N4 0.3(2) . . . . ?
C13 C11 C12 N3 -0.6(2) . . . . ?
